data_9008293
loop_
_publ_author_name
'Burzlaff, H.'
'Grube, H. H.'

_publ_section_title
;
 Strukturverfeinerung und zwillingsgesetz am Zn-d'ansit
;
_journal_name_full 'Zeitschrift fur Kristallographie'
_journal_page_first 83
_journal_page_last 93
_journal_volume 152
_journal_year 1980
_chemical_formula_sum 'Cl3 Na21 O40 S10 Zn'
_chemical_name_mineral Dansite
_space_group_IT_number 220
_symmetry_space_group_name_Hall 'I -4bd 2c 3'
_symmetry_space_group_name_H-M 'I -4 3 d'
_cell_angle_alpha 90
_cell_angle_beta 90
_cell_angle_gamma 90
_cell_length_a 15.9132
_cell_length_b 15.9132
_cell_length_c 15.9132
_cell_formula_units_Z 4
_cell_volume 4029.699
_database_code_amcsd 0010830
_exptl_crystal_density_diffrn 2.662
_cod_original_formula_sum 'Na21 Zn S10 O40 Cl3'
_cod_database_code 9008293

loop_
_space_group_symop_operation_xyz
x,y,z
1/2+x,1/2+y,1/2+z
1/2-z,x,-y
-z,1/2+x,1/2-y
1/2-y,z,-x
-y,1/2+z,1/2-x
1/2-x,y,-z
-x,1/2+y,1/2-z
1/4+x,3/4-z,1/4-y
3/4+x,1/4-z,3/4-y
1/4+z,3/4-y,1/4-x
3/4+z,1/4-y,3/4-x
1/4+y,3/4-x,1/4-z
3/4+y,1/4-x,3/4-z
1/4+x,1/4+z,1/4+y
3/4+x,3/4+z,3/4+y
1/4+z,1/4+y,1/4+x
3/4+z,3/4+y,3/4+x
1/4+y,1/4+x,1/4+z
3/4+y,3/4+x,3/4+z
-z,1/2-x,y
1/2-z,-x,1/2+y
-y,1/2-z,x
1/2-y,-z,1/2+x
-x,1/2-y,z
1/2-x,-y,1/2+z
1/2+z,1/2-x,-y
+z,-x,1/2-y
1/2+y,1/2-z,-x
+y,-z,1/2-x
1/2+x,1/2-y,-z
+x,-y,1/2-z
3/4-x,3/4+z,1/4-y
1/4-x,1/4+z,3/4-y
3/4-z,3/4+y,1/4-x
1/4-z,1/4+y,3/4-x
3/4-y,3/4+x,1/4-z
1/4-y,1/4+x,3/4-z
3/4-x,1/4-z,1/4+y
1/4-x,3/4-z,3/4+y
3/4-z,1/4-y,1/4+x
1/4-z,3/4-y,3/4+x
3/4-y,1/4-x,1/4+z
1/4-y,3/4-x,3/4+z
z,x,y
1/2+z,1/2+x,1/2+y
y,z,x
1/2+y,1/2+z,1/2+x

loop_
_atom_site_aniso_label
_atom_site_aniso_U_11
_atom_site_aniso_U_22
_atom_site_aniso_U_33
_atom_site_aniso_U_12
_atom_site_aniso_U_13
_atom_site_aniso_U_23
Na1 0.02604 0.02745 0.02245 0.00321 -0.00372 -0.00257
Na2 0.04875 0.03849 0.01770 -0.00641 -0.00141 0.00000
Zn 0.03618 0.03618 0.03618 0.00513 0.00513 0.00513
Na 0.03618 0.03618 0.03618 0.00513 0.00513 0.00513
S1 0.02463 0.01283 0.01475 0.00000 -0.00218 0.00000
S2 0.01629 0.01629 0.01629 0.00115 0.00115 0.00115
O1 0.07312 0.05388 0.03592 -0.02694 0.02822 -0.01155
O2 0.02861 0.02296 0.02861 -0.00013 -0.00077 0.00629
O3 0.03849 0.03977 0.03464 -0.00795 -0.00051 -0.02207
O4 0.10391 0.10391 0.10391 -0.03849 -0.03849 -0.03849
Cl 0.02053 0.01706 0.02053 0.00000 0.00000 0.00000

loop_
_atom_site_label
_atom_site_fract_x
_atom_site_fract_y
_atom_site_fract_z
_atom_site_occupancy
Na1 0.37494 0.34862 0.11774 1.00000
Na2 0.51780 0.24560 0.45680 0.50000
Zn 0.32960 0.32960 0.32960 0.25000
Na 0.32960 0.32960 0.32960 0.75000
S1 0.25000 0.26832 0.50000 1.00000
S2 0.46070 0.46070 0.46070 1.00000
O1 0.08830 0.47440 0.46370 1.00000
O2 0.23220 0.03390 0.42610 1.00000
O3 0.01770 0.32270 0.07270 1.00000
O4 0.40790 0.40790 0.40790 1.00000
Cl 0.25000 0.37500 0.00000 1.00000

loop_
_cod_related_entry_id
_cod_related_entry_database
_cod_related_entry_code
1 AMCSD 0010830
